data_4102380
loop_
_publ_author_name
'Hidenori Kinoshita'
'Oscar J. Ingham'
'Winnie W. Ong'
'Aaron B. Beeler'
'John A. Porco'

_publ_section_title
;
 Tandem Processes Identified from Reaction Screening: Nucleophilic
 Addition to Aryl N-Phosphinylimines Employing La(III)-TFAA Activation
;
_journal_name_full 'Journal of the American Chemical Society'
_journal_page_first 6412
_journal_page_last 6418
_journal_paper_doi 10.1021/ja100346w
_journal_volume 132
_journal_year 2010
_chemical_formula_moiety 'C24 H26 F3 N O4'
_chemical_formula_sum 'C24 H26 F3 N O4'
_chemical_formula_weight 449.46
_chemical_name_systematic
;
 ?
;
_space_group_IT_number 14
_symmetry_cell_setting monoclinic
_symmetry_space_group_name_Hall '-P 2ybc'
_symmetry_space_group_name_H-M 'P 1 21/c 1'
_atom_sites_solution_hydrogens mixed
_atom_sites_solution_primary direct
_atom_sites_solution_secondary difmap
_audit_creation_method SHELXL-97
_cell_angle_alpha 90.00
_cell_angle_beta 102.012(2)
_cell_angle_gamma 90.00
_cell_formula_units_Z 4
_cell_length_a 11.6141(8)
_cell_length_b 18.8908(14)
_cell_length_c 10.0488(6)
_cell_measurement_reflns_used 4670
_cell_measurement_temperature 173(2)
_cell_measurement_theta_max 25.22
_cell_measurement_theta_min 2.67
_cell_volume 2156.4(3)
_computing_cell_refinement 'Bruker SAINT+'
_computing_data_collection 'Bruker APEX2'
_computing_data_reduction 'Bruker SAINT+'
_computing_molecular_graphics 'Bruker SHELXTL'
_computing_publication_material 'Bruker SHELXTL'
_computing_structure_refinement 'SHELXL-97 (Sheldrick, 1997)'
_computing_structure_solution 'SHELXS-97 (Sheldrick, 1990)'
_diffrn_ambient_temperature 173(2)
_diffrn_measured_fraction_theta_full 1.000
_diffrn_measured_fraction_theta_max 1.000
_diffrn_measurement_device_type 'Bruker X8 APEX II diffractometer'
_diffrn_measurement_method 'phi and omega scans'
_diffrn_radiation_monochromator graphite
_diffrn_radiation_source 'fine-focus sealed tube'
_diffrn_radiation_type MoK\a
_diffrn_radiation_wavelength 0.71073
_diffrn_reflns_av_R_equivalents 0.0427
_diffrn_reflns_av_sigmaI/netI 0.0385
_diffrn_reflns_limit_h_max 15
_diffrn_reflns_limit_h_min -15
_diffrn_reflns_limit_k_max 25
_diffrn_reflns_limit_k_min -25
_diffrn_reflns_limit_l_max 13
_diffrn_reflns_limit_l_min -13
_diffrn_reflns_number 24685
_diffrn_reflns_theta_full 28.28
_diffrn_reflns_theta_max 28.28
_diffrn_reflns_theta_min 1.79
_exptl_absorpt_coefficient_mu 0.111
_exptl_absorpt_correction_T_max 0.9967
_exptl_absorpt_correction_T_min 0.9316
_exptl_absorpt_correction_type multi-scan
_exptl_absorpt_process_details SADABS
_exptl_crystal_colour colourless
_exptl_crystal_density_diffrn 1.384
_exptl_crystal_density_method 'not measured'
_exptl_crystal_description parallelepiped
_exptl_crystal_F_000 944
_exptl_crystal_size_max 0.65
_exptl_crystal_size_mid 0.20
_exptl_crystal_size_min 0.03
_refine_diff_density_max 0.494
_refine_diff_density_min -0.213
_refine_diff_density_rms 0.045
_refine_ls_extinction_method none
_refine_ls_goodness_of_fit_ref 1.040
_refine_ls_hydrogen_treatment mixed
_refine_ls_matrix_type full
_refine_ls_number_parameters 410
_refine_ls_number_reflns 5355
_refine_ls_number_restraints 3
_refine_ls_restrained_S_all 1.040
_refine_ls_R_factor_all 0.0733
_refine_ls_R_factor_gt 0.0484
_refine_ls_shift/su_max 0.166
_refine_ls_shift/su_mean 0.006
_refine_ls_structure_factor_coef Fsqd
_refine_ls_weighting_details 'calc w=1/[\s^2^(Fo^2^)+(0.0512P)^2^+0.6731P] where P=(Fo^2^+2Fc^2^)/3'
_refine_ls_weighting_scheme calc
_refine_ls_wR_factor_gt 0.1094
_refine_ls_wR_factor_ref 0.1215
_reflns_number_gt 3869
_reflns_number_total 5355
_reflns_threshold_expression >2sigma(I)
_cod_data_source_file ja100346w_si_002.cif
_cod_data_source_block compound_46
_cod_database_code 4102380

loop_
_symmetry_equiv_pos_as_xyz
'x, y, z'
'-x, y+1/2, -z+1/2'
'-x, -y, -z'
'x, -y-1/2, z-1/2'

loop_
_atom_site_label
_atom_site_type_symbol
_atom_site_fract_x
_atom_site_fract_y
_atom_site_fract_z
_atom_site_U_iso_or_equiv
_atom_site_adp_type
_atom_site_occupancy
_atom_site_symmetry_multiplicity
_atom_site_calc_flag
_atom_site_refinement_flags
_atom_site_disorder_assembly
_atom_site_disorder_group
F1 F -0.19212(14) 0.24696(11) -0.2750(2) 0.0630(6) Uani 0.738(3) 1 d PD A 1
F2 F -0.10667(16) 0.15838(11) -0.3412(2) 0.0652(6) Uani 0.738(3) 1 d PD A 1
F3 F -0.10520(16) 0.17033(11) -0.13133(17) 0.0711(6) Uani 0.738(3) 1 d PD A 1
F1' F -0.1910(5) 0.2472(4) -0.3044(7) 0.078(2) Uani 0.262(3) 1 d PD A 2
F2' F -0.0990(5) 0.1521(3) -0.2972(8) 0.083(2) Uani 0.262(3) 1 d PD A 2
F3' F -0.1327(5) 0.2002(4) -0.1171(5) 0.087(2) Uani 0.262(3) 1 d PD A 2
O1 O 0.03877(9) 0.27300(6) -0.33152(9) 0.0367(3) Uani 1 1 d . . .
O2 O 0.47336(9) 0.13148(5) 0.17627(10) 0.0338(2) Uani 1 1 d . . .
O3 O 0.58332(8) 0.23685(5) 0.31826(9) 0.0301(2) Uani 1 1 d . . .
O4 O 0.48057(8) 0.37726(5) 0.29014(9) 0.0325(2) Uani 1 1 d . . .
N1 N 0.07308(9) 0.26031(6) -0.10117(10) 0.0251(2) Uani 1 1 d . . .
H1N H 0.0449(14) 0.2438(8) -0.0348(16) 0.041(4) Uiso 1 1 d . . .
C1 C 0.17724(11) 0.30580(7) -0.07032(12) 0.0230(3) Uani 1 1 d . . .
H1 H 0.2052(12) 0.3104(7) -0.1570(14) 0.024(3) Uiso 1 1 d . . .
C2 C 0.27470(11) 0.27721(7) 0.04042(12) 0.0227(3) Uani 1 1 d . . .
C3 C 0.31723(11) 0.20828(7) 0.05440(12) 0.0250(3) Uani 1 1 d . . .
H3 H 0.2810(12) 0.1711(7) -0.0031(13) 0.023(3) Uiso 1 1 d . . .
C4 C 0.41792(11) 0.19538(7) 0.15270(12) 0.0252(3) Uani 1 1 d . . .
C5 C 0.47556(11) 0.25075(7) 0.23459(12) 0.0246(3) Uani 1 1 d . . .
C6 C 0.43044(11) 0.31937(7) 0.21921(12) 0.0232(3) Uani 1 1 d . . .
C7 C 0.32661(11) 0.33218(7) 0.12212(12) 0.0224(3) Uani 1 1 d . . .
C8 C 0.26866(11) 0.40340(7) 0.07662(12) 0.0237(3) Uani 1 1 d . . .
C9 C 0.34333(12) 0.44126(8) -0.01274(14) 0.0311(3) Uani 1 1 d . . .
H9B H 0.3736(12) 0.4039(7) -0.0662(13) 0.025(4) Uiso 1 1 d . . .
H9A H 0.4133(13) 0.4632(8) 0.0476(14) 0.030(4) Uiso 1 1 d . . .
C10 C 0.27660(14) 0.49596(8) -0.11235(15) 0.0385(4) Uani 1 1 d . . .
H10B H 0.2487(14) 0.5373(9) -0.0621(16) 0.043(4) Uiso 1 1 d . . .
H10A H 0.3292(16) 0.5151(10) -0.1677(18) 0.057(5) Uiso 1 1 d . . .
C11 C 0.17058(15) 0.46240(9) -0.20413(14) 0.0404(4) Uani 1 1 d . . .
H11B H 0.1935(13) 0.4233(8) -0.2600(15) 0.036(4) Uiso 1 1 d . . .
H11A H 0.1287(15) 0.4979(9) -0.2695(17) 0.050(5) Uiso 1 1 d . . .
C12 C 0.08837(13) 0.43169(8) -0.11920(13) 0.0337(3) Uani 1 1 d . . .
H12B H 0.0580(13) 0.4714(8) -0.0714(14) 0.033(4) Uiso 1 1 d . . .
H12A H 0.0192(14) 0.4093(8) -0.1736(15) 0.036(4) Uiso 1 1 d . . .
C13 C 0.14932(11) 0.37810(7) -0.01375(12) 0.0239(3) Uani 1 1 d . . .
H13 H 0.0957(12) 0.3666(7) 0.0483(13) 0.023(3) Uiso 1 1 d . . .
C14 C 0.01304(11) 0.25077(7) -0.22737(12) 0.0271(3) Uani 1 1 d . A .
C15 C -0.10006(13) 0.20717(9) -0.24058(14) 0.0386(4) Uani 1 1 d . . .
C16 C 0.42217(13) 0.07309(7) 0.09607(14) 0.0304(3) Uani 1 1 d . . .
H16C H 0.4120(13) 0.0820(8) -0.0004(15) 0.034(4) Uiso 1 1 d . . .
H16B H 0.4763(13) 0.0337(8) 0.1268(14) 0.031(4) Uiso 1 1 d . . .
H16A H 0.3417(14) 0.0613(8) 0.1119(15) 0.039(4) Uiso 1 1 d . . .
C17 C 0.57989(14) 0.19841(9) 0.43856(14) 0.0416(4) Uani 1 1 d . . .
H17A H 0.5195 0.2186 0.4824 0.062 Uiso 1 1 calc R . .
H17B H 0.6568 0.2013 0.5009 0.062 Uiso 1 1 calc R . .
H17C H 0.5610 0.1488 0.4155 0.062 Uiso 1 1 calc R . .
C18 C 0.60053(14) 0.37767(9) 0.3555(2) 0.0497(5) Uani 1 1 d . . .
H18C H 0.6167(15) 0.4261(10) 0.3803(17) 0.054(5) Uiso 1 1 d . . .
H18B H 0.6451(19) 0.3605(12) 0.292(2) 0.080(7) Uiso 1 1 d . . .
H18A H 0.616(2) 0.3447(12) 0.438(2) 0.092(7) Uiso 1 1 d . . .
C19 C 0.24305(11) 0.44932(7) 0.19310(12) 0.0239(3) Uani 1 1 d . . .
C20 C 0.17546(12) 0.42118(8) 0.28030(12) 0.0280(3) Uani 1 1 d . . .
H20 H 0.1514(12) 0.3709(8) 0.2686(13) 0.027(4) Uiso 1 1 d . . .
C21 C 0.14245(13) 0.46147(9) 0.38123(14) 0.0355(4) Uani 1 1 d . . .
H21 H 0.0963(14) 0.4394(9) 0.4388(16) 0.041(4) Uiso 1 1 d . . .
C22 C 0.17687(14) 0.53151(9) 0.39773(15) 0.0403(4) Uani 1 1 d . . .
H22 H 0.1521(14) 0.5604(9) 0.4676(17) 0.048(5) Uiso 1 1 d . . .
C23 C 0.24653(14) 0.55982(8) 0.31561(16) 0.0404(4) Uani 1 1 d . . .
H23 H 0.2740(15) 0.6073(10) 0.3255(17) 0.049(5) Uiso 1 1 d . . .
C24 C 0.27962(13) 0.51914(8) 0.21445(14) 0.0323(3) Uani 1 1 d . . .
H24 H 0.3294(15) 0.5405(9) 0.1598(16) 0.044(5) Uiso 1 1 d . . .

loop_
_atom_site_aniso_label
_atom_site_aniso_U_11
_atom_site_aniso_U_22
_atom_site_aniso_U_33
_atom_site_aniso_U_23
_atom_site_aniso_U_13
_atom_site_aniso_U_12
F1 0.0192(7) 0.0639(11) 0.1051(14) -0.0044(10) 0.0111(8) 0.0036(7)
F2 0.0478(9) 0.0793(12) 0.0658(9) -0.0397(8) 0.0054(7) -0.0216(8)
F3 0.0577(10) 0.0968(12) 0.0510(9) 0.0224(8) -0.0064(7) -0.0448(9)
F1' 0.031(3) 0.122(6) 0.063(3) -0.004(3) -0.028(2) -0.001(3)
F2' 0.056(3) 0.046(3) 0.143(6) -0.049(3) 0.010(3) -0.019(2)
F3' 0.049(3) 0.177(7) 0.036(2) -0.006(3) 0.0090(19) -0.068(3)
O1 0.0329(5) 0.0590(7) 0.0172(4) -0.0043(4) 0.0030(4) -0.0045(5)
O2 0.0338(5) 0.0221(5) 0.0390(5) -0.0043(4) -0.0075(4) 0.0039(4)
O3 0.0217(4) 0.0313(5) 0.0333(5) 0.0031(4) -0.0034(4) 0.0011(4)
O4 0.0231(5) 0.0296(5) 0.0385(5) -0.0116(4) -0.0081(4) 0.0019(4)
N1 0.0201(5) 0.0368(6) 0.0175(4) -0.0012(4) 0.0016(4) -0.0023(5)
C1 0.0187(6) 0.0300(7) 0.0189(5) -0.0016(5) 0.0007(4) -0.0002(5)
C2 0.0184(6) 0.0287(6) 0.0197(5) -0.0013(5) 0.0010(4) 0.0001(5)
C3 0.0229(6) 0.0259(6) 0.0244(6) -0.0041(5) 0.0010(5) -0.0022(5)
C4 0.0247(6) 0.0226(6) 0.0268(6) -0.0010(5) 0.0019(5) 0.0012(5)
C5 0.0191(6) 0.0292(7) 0.0228(5) 0.0003(5) -0.0014(5) 0.0009(5)
C6 0.0203(6) 0.0255(6) 0.0222(5) -0.0030(5) 0.0006(5) -0.0001(5)
C7 0.0193(6) 0.0267(6) 0.0203(5) -0.0002(5) 0.0022(4) 0.0014(5)
C8 0.0211(6) 0.0266(6) 0.0220(5) -0.0001(5) 0.0016(5) 0.0038(5)
C9 0.0280(7) 0.0330(7) 0.0334(7) 0.0036(6) 0.0089(6) 0.0029(6)
C10 0.0457(9) 0.0362(8) 0.0343(7) 0.0103(6) 0.0097(6) 0.0052(7)
C11 0.0522(9) 0.0407(9) 0.0263(6) 0.0089(6) 0.0038(7) 0.0130(7)
C12 0.0307(7) 0.0396(8) 0.0266(6) -0.0015(6) -0.0035(6) 0.0131(6)
C13 0.0198(6) 0.0318(7) 0.0188(5) -0.0016(5) 0.0011(5) 0.0054(5)
C14 0.0205(6) 0.0370(7) 0.0217(6) -0.0050(5) -0.0003(5) 0.0036(6)
C15 0.0257(7) 0.0533(10) 0.0326(7) -0.0047(7) -0.0032(6) -0.0073(7)
C16 0.0318(7) 0.0240(7) 0.0339(7) -0.0042(6) 0.0034(6) 0.0002(6)
C17 0.0413(9) 0.0447(9) 0.0325(7) 0.0083(7) -0.0065(6) 0.0017(7)
C18 0.0304(8) 0.0276(8) 0.0785(12) -0.0079(8) -0.0175(8) -0.0025(7)
C19 0.0207(6) 0.0250(6) 0.0227(5) -0.0009(5) -0.0033(5) 0.0051(5)
C20 0.0267(6) 0.0313(7) 0.0232(6) -0.0030(5) -0.0014(5) 0.0022(6)
C21 0.0284(7) 0.0513(9) 0.0243(6) -0.0067(6) 0.0001(6) 0.0059(7)
C22 0.0345(8) 0.0476(9) 0.0325(7) -0.0162(7) -0.0071(6) 0.0154(7)
C23 0.0426(8) 0.0287(8) 0.0415(8) -0.0101(6) -0.0105(7) 0.0049(7)
C24 0.0308(7) 0.0300(7) 0.0317(7) -0.0011(6) -0.0037(6) 0.0005(6)

loop_
_atom_type_symbol
_atom_type_description
_atom_type_scat_dispersion_real
_atom_type_scat_dispersion_imag
_atom_type_scat_source
C C 0.0033 0.0016 'International Tables Vol C Tables 4.2.6.8 and 6.1.1.4'
H H 0.0000 0.0000 'International Tables Vol C Tables 4.2.6.8 and 6.1.1.4'
N N 0.0061 0.0033 'International Tables Vol C Tables 4.2.6.8 and 6.1.1.4'
O O 0.0106 0.0060 'International Tables Vol C Tables 4.2.6.8 and 6.1.1.4'
F F 0.0171 0.0103 'International Tables Vol C Tables 4.2.6.8 and 6.1.1.4'

loop_
_geom_angle_atom_site_label_1
_geom_angle_atom_site_label_2
_geom_angle_atom_site_label_3
_geom_angle
C4 O2 C16 117.46(10)
C5 O3 C17 115.73(11)
C6 O4 C18 121.26(11)
C14 N1 C1 121.95(11)
N1 C1 C2 113.91(10)
N1 C1 C13 111.76(10)
C2 C1 C13 103.18(9)
C7 C2 C3 122.84(11)
C7 C2 C1 109.63(11)
C3 C2 C1 127.23(11)
C4 C3 C2 117.79(11)
O2 C4 C3 125.20(11)
O2 C4 C5 113.89(11)
C3 C4 C5 120.85(12)
O3 C5 C6 121.11(11)
O3 C5 C4 118.31(11)
C6 C5 C4 120.19(11)
O4 C6 C5 125.18(11)
O4 C6 C7 115.77(11)
C5 C6 C7 119.04(11)
C2 C7 C6 119.22(12)
C2 C7 C8 111.88(10)
C6 C7 C8 128.25(11)
C7 C8 C19 114.32(10)
C7 C8 C9 108.35(10)
C19 C8 C9 113.72(11)
C7 C8 C13 100.72(10)
C19 C8 C13 109.04(10)
C9 C8 C13 109.88(10)
C10 C9 C8 114.99(12)
C11 C10 C9 110.61(13)
C10 C11 C12 110.08(12)
C11 C12 C13 112.78(12)
C12 C13 C1 115.74(10)
C12 C13 C8 115.24(11)
C1 C13 C8 104.83(10)
O1 C14 N1 126.81(13)
O1 C14 C15 117.95(11)
N1 C14 C15 115.24(12)
F2' C15 F1 118.1(3)
F2' C15 F3 86.8(4)
F1 C15 F3 110.68(17)
F2' C15 F1' 110.4(5)
F1 C15 F1' 12.7(4)
F3 C15 F1' 121.9(4)
F2' C15 F2 18.8(4)
F1 C15 F2 106.22(15)
F3 C15 F2 104.95(17)
F1' C15 F2 96.3(3)
F2' C15 F3' 112.4(5)
F1 C15 F3' 86.0(3)
F3 C15 F3' 29.0(3)
F1' C15 F3' 98.5(4)
F2 C15 F3' 128.5(3)
F2' C15 C14 114.7(3)
F1 C15 C14 110.89(15)
F3 C15 C14 113.59(13)
F1' C15 C14 108.2(3)
F2 C15 C14 110.10(14)
F3' C15 C14 111.4(2)
C24 C19 C20 117.26(12)
C24 C19 C8 123.58(12)
C20 C19 C8 119.11(11)
C21 C20 C19 121.84(14)
C22 C21 C20 119.79(15)
C23 C22 C21 119.40(14)
C22 C23 C24 120.61(15)
C19 C24 C23 121.04(14)

loop_
_geom_bond_atom_site_label_1
_geom_bond_atom_site_label_2
_geom_bond_distance
F1 C15 1.294(2)
F2 C15 1.359(3)
F3 C15 1.312(2)
F1' C15 1.348(7)
F2' C15 1.187(6)
F3' C15 1.377(5)
O1 C14 1.2211(16)
O2 C4 1.3653(16)
O2 C16 1.4214(16)
O3 C5 1.3799(14)
O3 C17 1.4178(17)
O4 C6 1.3677(15)
O4 C18 1.4113(18)
N1 C14 1.3262(15)
N1 C1 1.4635(16)
C1 C2 1.5123(16)
C1 C13 1.5397(18)
C2 C7 1.3820(17)
C2 C3 1.3895(18)
C3 C4 1.3863(17)
C4 C5 1.4108(17)
C5 C6 1.3946(18)
C6 C7 1.4054(16)
C7 C8 1.5310(17)
C8 C19 1.5348(17)
C8 C9 1.5474(19)
C8 C13 1.5653(17)
C9 C10 1.532(2)
C10 C11 1.515(2)
C11 C12 1.522(2)
C12 C13 1.5285(18)
C14 C15 1.533(2)
C19 C24 1.3885(19)
C19 C20 1.3976(19)
C20 C21 1.3846(19)
C21 C22 1.382(2)
C22 C23 1.378(2)
C23 C24 1.391(2)
